data_7122265
loop_
_publ_author_name
'Tang, Yongxing'
'He, Chunlin'
'Imler, Gregory H.'
'Parrish, Damon A.'
'Shreeve, Jean'ne M.'

_publ_section_title
;
 A C-C bonded 5,6-fused bicyclic energetic molecule: exploring an advanced
 energetic compound with improved performance.
;
_journal_issue 75
_journal_name_full 'Chemical communications (Cambridge, England)'
_journal_page_first 10566
_journal_page_last 10569
_journal_paper_doi 10.1039/c8cc05987j
_journal_volume 54
_journal_year 2018
_chemical_formula_moiety '2(C6 H6 N8 O4), 3(H2 O)'
_chemical_formula_sum 'C12 H18 N16 O11'
_chemical_formula_weight 562.42
_space_group_crystal_system orthorhombic
_space_group_IT_number 60
_space_group_name_Hall '-P 2n 2ab'
_space_group_name_H-M_alt 'P b c n'
_symmetry_space_group_name_Hall '-P 2n 2ab'
_symmetry_space_group_name_H-M 'P b c n'
_atom_sites_solution_hydrogens mixed
_audit_creation_method SHELXL-2014/7
_audit_update_record
;
2018-06-12 deposited with the CCDC.
2018-08-28 downloaded from the CCDC.
;
_cell_angle_alpha 90
_cell_angle_beta 90
_cell_angle_gamma 90
_cell_formula_units_Z 4
_cell_length_a 10.8470(3)
_cell_length_b 14.2197(5)
_cell_length_c 14.3756(4)
_cell_measurement_reflns_used 3545
_cell_measurement_temperature 293(2)
_cell_measurement_theta_max 49.906
_cell_measurement_theta_min 5.129
_cell_volume 2217.31(12)
_computing_cell_refinement 'Bruker APEX3 v2015.5-2 (Bruker, 2015)'
_computing_data_collection 'Bruker APEX3 v2015.5-2 (Bruker, 2015)'
_computing_data_reduction
;
Bruker SAINT v8.34A (Bruker, 2013), Bruker XPREP v2014/2 (Bruker, 2014)
;
_computing_molecular_graphics 'Bruker SHELXTL v2014/7 (Bruker, 2014)'
_computing_publication_material 'Bruker SHELXTL v2014/7 (Bruker, 2014)'
_computing_structure_refinement 'SHELXL-2014/7 (Sheldrick, 2014)'
_computing_structure_solution 'Bruker SHELXTL v2014/7 (Bruker, 2014)'
_diffrn_ambient_temperature 293(2)
_diffrn_measured_fraction_theta_full 0.972
_diffrn_measured_fraction_theta_max 0.951
_diffrn_measurement_device_type 'Photon 100'
_diffrn_measurement_method '\w scans'
_diffrn_radiation_monochromator 'HELIOS multilayer optics'
_diffrn_radiation_type CuK\a
_diffrn_radiation_wavelength 1.54178
_diffrn_reflns_av_R_equivalents 0.0514
_diffrn_reflns_av_unetI/netI 0.0386
_diffrn_reflns_Laue_measured_fraction_full 0.972
_diffrn_reflns_Laue_measured_fraction_max 0.951
_diffrn_reflns_limit_h_max 12
_diffrn_reflns_limit_h_min -13
_diffrn_reflns_limit_k_max 17
_diffrn_reflns_limit_k_min -13
_diffrn_reflns_limit_l_max 16
_diffrn_reflns_limit_l_min -15
_diffrn_reflns_number 11323
_diffrn_reflns_point_group_measured_fraction_full 0.972
_diffrn_reflns_point_group_measured_fraction_max 0.951
_diffrn_reflns_theta_full 67.679
_diffrn_reflns_theta_max 74.763
_diffrn_reflns_theta_min 5.128
_diffrn_source '1uS microfocus'
_exptl_absorpt_coefficient_mu 1.299
_exptl_absorpt_correction_T_max 0.7538
_exptl_absorpt_correction_T_min 0.6373
_exptl_absorpt_correction_type multi-scan
_exptl_absorpt_process_details 'SADABS v2014/5 (Bruker, 2008)'
_exptl_crystal_colour 'clear yellow'
_exptl_crystal_density_diffrn 1.685
_exptl_crystal_description block
_exptl_crystal_F_000 1160
_exptl_crystal_size_max 0.718
_exptl_crystal_size_mid 0.214
_exptl_crystal_size_min 0.091
_refine_diff_density_max 0.303
_refine_diff_density_min -0.253
_refine_diff_density_rms 0.059
_refine_ls_extinction_coef 0.0045(3)
_refine_ls_extinction_expression Fc^*^=kFc[1+0.001xFc^2^\l^3^/sin(2\q)]^-1/4^
_refine_ls_extinction_method 'SHELXL-2014/7 (Sheldrick 2014'
_refine_ls_goodness_of_fit_ref 1.038
_refine_ls_hydrogen_treatment constr
_refine_ls_matrix_type full
_refine_ls_number_parameters 182
_refine_ls_number_reflns 2172
_refine_ls_number_restraints 8
_refine_ls_restrained_S_all 1.046
_refine_ls_R_factor_all 0.0590
_refine_ls_R_factor_gt 0.0525
_refine_ls_shift/su_max 0.000
_refine_ls_shift/su_mean 0.000
_refine_ls_structure_factor_coef Fsqd
_refine_ls_weighting_details 'w=1/[\s^2^(Fo^2^)+(0.0462P)^2^+3.3016P] where P=(Fo^2^+2Fc^2^)/3'
_refine_ls_weighting_scheme calc
_refine_ls_wR_factor_gt 0.1328
_refine_ls_wR_factor_ref 0.1380
_reflns_Friedel_coverage 0.000
_reflns_number_gt 1917
_reflns_number_total 2172
_reflns_threshold_expression 'I > 2\s(I)'
_cod_data_source_file c8cc05987j2.cif
_cod_data_source_block shrv628
_cod_depositor_comments 'Adding full bibliography for 7122264--7122266.cif.'
_cod_database_code 7122265
_shelx_shelxl_version_number 2014/7
_shelx_space_group_comment
;
The symmetry employed for this shelxl refinement is uniquely defined
by the following loop, which should always be used as a source of
symmetry information in preference to the above space-group names.
They are only intended as comments.
;
_shelx_estimated_absorpt_t_min 0.456
_shelx_estimated_absorpt_t_max 0.891

loop_
_space_group_symop_operation_xyz
'x, y, z'
'-x+1/2, -y+1/2, z+1/2'
'-x, y, -z+1/2'
'x+1/2, -y+1/2, -z'
'-x, -y, -z'
'x-1/2, y-1/2, -z-1/2'
'x, -y, z-1/2'
'-x-1/2, y-1/2, z'

loop_
_atom_site_label
_atom_site_type_symbol
_atom_site_fract_x
_atom_site_fract_y
_atom_site_fract_z
_atom_site_U_iso_or_equiv
_atom_site_adp_type
_atom_site_occupancy
_atom_site_site_symmetry_order
_atom_site_calc_flag
_atom_site_refinement_flags_posn
_atom_site_refinement_flags_adp
_atom_site_refinement_flags_occupancy
O1 O 0.2578(2) 0.06340(15) -0.10904(14) 0.0529(6) Uani 1 1 d . . .
O2 O 0.25881(18) 0.19958(13) -0.04190(14) 0.0434(5) Uani 1 1 d . . .
N3 N 0.23015(19) 0.11598(15) -0.04293(15) 0.0335(5) Uani 1 1 d . . .
C4 C 0.1654(2) 0.07618(16) 0.03097(16) 0.0273(5) Uani 1 1 d . . .
C5 C 0.1408(2) -0.02130(16) 0.04133(17) 0.0286(5) Uani 1 1 d . . .
N6 N 0.1693(2) -0.09220(15) -0.01485(16) 0.0384(5) Uani 1 1 d . . .
H6A H 0.1504 -0.1488 0.0006 0.046 Uiso 1 1 d R U .
H6B H 0.2063 -0.0819 -0.0667 0.046 Uiso 1 1 d R U .
N7 N 0.0832(2) -0.03137(14) 0.12278(14) 0.0328(5) Uani 1 1 d . . .
H7 H 0.0576 -0.0837 0.1457 0.039 Uiso 0.5 1 calc R U P
N8 N 0.0712(2) 0.05494(14) 0.16405(14) 0.0327(5) Uani 1 1 d . . .
H8 H 0.0374 0.0654 0.2173 0.039 Uiso 0.5 1 d R U P
C9 C 0.1199(2) 0.12087(16) 0.11069(16) 0.0277(5) Uani 1 1 d . . .
C10 C 0.1222(2) 0.21915(16) 0.14184(16) 0.0280(5) Uani 1 1 d . . .
N11 N 0.1648(2) 0.23679(15) 0.22541(15) 0.0356(5) Uani 1 1 d . . .
N12 N 0.1563(2) 0.33272(14) 0.23586(15) 0.0352(5) Uani 1 1 d . . .
H12 H 0.1780 0.3620 0.2858 0.042 Uiso 1 1 d R U .
C13 C 0.1104(2) 0.37656(17) 0.16074(17) 0.0306(5) Uani 1 1 d . . .
N14 N 0.0933(2) 0.46870(15) 0.15515(17) 0.0397(5) Uani 1 1 d . . .
H14A H 0.1118 0.5045 0.2016 0.048 Uiso 1 1 d R U .
H14B H 0.0637 0.4927 0.1051 0.048 Uiso 1 1 d R U .
C15 C 0.0857(2) 0.30334(16) 0.09723(16) 0.0284(5) Uani 1 1 d . . .
N16 N 0.03327(19) 0.31610(14) 0.01010(14) 0.0317(5) Uani 1 1 d . . .
O17 O 0.00785(18) 0.24745(13) -0.03880(12) 0.0397(5) Uani 1 1 d . . .
O18 O 0.0157(2) 0.39837(14) -0.01671(15) 0.0514(6) Uani 1 1 d . . .
O19 O 0.5000 0.3318(2) 0.2500 0.0896(15) Uani 1 2 d DS T P
H19A H 0.4775 0.3554 0.2040 0.134 Uiso 0.5 1 d DR U P
H19B H 0.5000 0.2756 0.2500 0.134 Uiso 1 2 d DR U P
O20B O 0.3397(4) 0.1071(3) 0.2989(3) 0.0537(11) Uani 0.602(6) 1 d D . P
H20A H 0.3888 0.1318 0.3358 0.081 Uiso 1 1 d DR U .
H20B H 0.3187 0.1551 0.2693 0.081 Uiso 1 1 d DR U .
O20A O 0.3912(6) 0.1376(5) 0.2772(4) 0.0537(11) Uani 0.398(6) 1 d D . P

loop_
_atom_site_aniso_label
_atom_site_aniso_U_11
_atom_site_aniso_U_22
_atom_site_aniso_U_33
_atom_site_aniso_U_23
_atom_site_aniso_U_13
_atom_site_aniso_U_12
O1 0.0785(15) 0.0414(11) 0.0389(11) -0.0022(8) 0.0271(10) -0.0013(11)
O2 0.0458(11) 0.0307(10) 0.0539(12) 0.0042(8) 0.0121(9) -0.0085(8)
N3 0.0325(10) 0.0316(11) 0.0364(12) 0.0029(9) 0.0076(8) 0.0006(9)
C4 0.0284(11) 0.0279(12) 0.0256(12) 0.0014(9) 0.0019(8) -0.0001(9)
C5 0.0278(11) 0.0268(12) 0.0311(13) 0.0003(9) -0.0011(9) 0.0009(9)
N6 0.0458(12) 0.0282(11) 0.0411(13) -0.0035(9) 0.0093(10) -0.0005(9)
N7 0.0402(11) 0.0257(10) 0.0326(12) 0.0009(8) 0.0051(9) -0.0029(9)
N8 0.0409(11) 0.0290(11) 0.0282(11) 0.0009(8) 0.0036(8) 0.0000(9)
C9 0.0280(11) 0.0261(12) 0.0290(12) 0.0000(9) -0.0014(9) 0.0014(9)
C10 0.0289(11) 0.0290(12) 0.0261(12) -0.0002(9) -0.0005(9) 0.0005(9)
N11 0.0425(12) 0.0304(11) 0.0338(12) -0.0027(9) -0.0084(9) 0.0032(9)
N12 0.0458(12) 0.0294(11) 0.0302(12) -0.0071(8) -0.0076(9) 0.0028(9)
C13 0.0298(11) 0.0297(12) 0.0323(13) -0.0017(9) 0.0006(9) 0.0007(9)
N14 0.0495(13) 0.0266(10) 0.0431(13) -0.0031(9) -0.0024(10) 0.0019(9)
C15 0.0326(12) 0.0266(12) 0.0259(12) -0.0008(9) 0.0011(9) 0.0012(9)
N16 0.0343(10) 0.0309(11) 0.0298(11) 0.0020(8) -0.0020(8) -0.0002(8)
O17 0.0466(10) 0.0403(10) 0.0322(10) -0.0058(8) -0.0076(8) 0.0011(8)
O18 0.0721(14) 0.0339(10) 0.0483(12) 0.0119(9) -0.0151(10) 0.0045(10)
O19 0.151(4) 0.0408(18) 0.078(3) 0.000 -0.035(3) 0.000
O20B 0.067(3) 0.039(2) 0.055(2) 0.0002(16) -0.017(2) 0.0087(17)
O20A 0.067(3) 0.039(2) 0.055(2) 0.0002(16) -0.017(2) 0.0087(17)

loop_
_atom_type_symbol
_atom_type_description
_atom_type_scat_dispersion_real
_atom_type_scat_dispersion_imag
_atom_type_scat_source
C C 0.0181 0.0091 'International Tables Vol C Tables 4.2.6.8 and 6.1.1.4'
H H 0.0000 0.0000 'International Tables Vol C Tables 4.2.6.8 and 6.1.1.4'
N N 0.0311 0.0180 'International Tables Vol C Tables 4.2.6.8 and 6.1.1.4'
O O 0.0492 0.0322 'International Tables Vol C Tables 4.2.6.8 and 6.1.1.4'

loop_
_geom_angle_atom_site_label_1
_geom_angle_atom_site_label_2
_geom_angle_atom_site_label_3
_geom_angle
O2 N3 O1 121.9(2)
O2 N3 C4 120.7(2)
O1 N3 C4 117.3(2)
N3 C4 C9 128.1(2)
N3 C4 C5 124.8(2)
C9 C4 C5 106.9(2)
N6 C5 N7 124.1(2)
N6 C5 C4 129.3(2)
N7 C5 C4 106.5(2)
C5 N6 H6A 119.8
C5 N6 H6B 120.5
H6A N6 H6B 119.7
C5 N7 N8 109.16(19)
C5 N7 H7 125.4
N8 N7 H7 125.4
C9 N8 N7 110.27(19)
C9 N8 H8 124.3
N7 N8 H8 125.4
N8 C9 C4 107.1(2)
N8 C9 C10 120.3(2)
C4 C9 C10 132.5(2)
N11 C10 C15 110.6(2)
N11 C10 C9 117.9(2)
C15 C10 C9 131.5(2)
C10 N11 N12 105.4(2)
C13 N12 N11 113.4(2)
C13 N12 H12 123.1
N11 N12 H12 123.4
N14 C13 N12 124.0(2)
N14 C13 C15 131.6(2)
N12 C13 C15 104.4(2)
C13 N14 H14A 120.2
C13 N14 H14B 119.8
H14A N14 H14B 120.0
N16 C15 C13 124.5(2)
N16 C15 C10 129.4(2)
C13 C15 C10 106.1(2)
O17 N16 O18 122.1(2)
O17 N16 C15 120.1(2)
O18 N16 C15 117.7(2)
H19A O19 H19B 115.5
O20A O20B H20A 63.7
O20A O20B H20B 62.2
H20A O20B H20B 98.9
O20B O20A H20A 61.4
O20B O20A H20B 62.6
H20A O20A H20B 97.7

loop_
_geom_bond_atom_site_label_1
_geom_bond_atom_site_label_2
_geom_bond_distance
O1 N3 1.246(3)
O2 N3 1.229(3)
N3 C4 1.394(3)
C4 C9 1.400(3)
C4 C5 1.419(3)
C5 N6 1.328(3)
C5 N7 1.335(3)
N6 H6A 0.8593
N6 H6B 0.8594
N7 N8 1.369(3)
N7 H7 0.8600
N8 C9 1.322(3)
N8 H8 0.8611
C9 C10 1.468(3)
C10 N11 1.311(3)
C10 C15 1.415(3)
N11 N12 1.375(3)
N12 C13 1.342(3)
N12 H12 0.8627
C13 N14 1.326(3)
C13 C15 1.411(3)
N14 H14A 0.8631
N14 H14B 0.8583
C15 N16 1.387(3)
N16 O17 1.234(3)
N16 O18 1.246(3)
O19 H19A 0.7807
O19 H19B 0.7984
O20B O20A 0.774(6)
O20B H20A 0.8298
O20B H20B 0.8360
O20A H20A 0.8477
O20A H20B 0.8326

loop_
_geom_hbond_atom_site_label_D
_geom_hbond_atom_site_label_H
_geom_hbond_atom_site_label_A
_geom_hbond_distance_DH
_geom_hbond_distance_HA
_geom_hbond_distance_DA
_geom_hbond_angle_DHA
_geom_hbond_site_symmetry_A
N6 H6A O2 0.86 2.45 3.086(3) 131.6 8_655
N6 H6A O17 0.86 2.28 3.027(3) 144.7 5
N6 H6B O1 0.86 2.23 2.766(3) 120.8 .
N6 H6B O20B 0.86 2.44 3.260(6) 159.9 7
N8 H8 N8 0.86 2.08 2.914(4) 163.3 3
N12 H12 O1 0.86 1.97 2.832(3) 173.3 2
N12 H12 N3 0.86 2.67 3.487(3) 157.6 2
N14 H14A O20B 0.86 2.09 2.945(5) 171.3 8_665
N14 H14A O20A 0.86 2.18 2.979(7) 153.2 8_665
N14 H14B O18 0.86 2.27 2.795(3) 119.8 .
N14 H14B O18 0.86 2.18 2.989(3) 156.7 5_565
O19 H19A N7 0.78 2.09 2.819(3) 154.3 8_665
O19 H19B O20A 0.80 2.32 3.028(8) 147.7 .
O19 H19B O20A 0.80 2.32 3.028(8) 147.7 3_655
O20B H20A O18 0.83 2.40 3.081(4) 140.1 2
O20A H20A O18 0.85 2.40 3.172(6) 152.0 2
O20B H20B N11 0.84 2.13 2.849(4) 144.1 .
O20A H20B N11 0.83 2.13 2.929(6) 160.7 .

loop_
_geom_torsion_atom_site_label_1
_geom_torsion_atom_site_label_2
_geom_torsion_atom_site_label_3
_geom_torsion_atom_site_label_4
_geom_torsion
O2 N3 C4 C9 3.2(4)
O1 N3 C4 C9 -177.1(2)
O2 N3 C4 C5 -172.3(2)
O1 N3 C4 C5 7.4(4)
N3 C4 C5 N6 -1.9(4)
C9 C4 C5 N6 -178.1(2)
N3 C4 C5 N7 176.7(2)
C9 C4 C5 N7 0.4(3)
N6 C5 N7 N8 178.3(2)
C4 C5 N7 N8 -0.3(3)
C5 N7 N8 C9 0.1(3)
N7 N8 C9 C4 0.2(3)
N7 N8 C9 C10 -177.7(2)
N3 C4 C9 N8 -176.4(2)
C5 C4 C9 N8 -0.4(3)
N3 C4 C9 C10 1.1(4)
C5 C4 C9 C10 177.2(2)
N8 C9 C10 N11 49.9(3)
C4 C9 C10 N11 -127.4(3)
N8 C9 C10 C15 -130.2(3)
C4 C9 C10 C15 52.6(4)
C15 C10 N11 N12 0.0(3)
C9 C10 N11 N12 180.0(2)
C10 N11 N12 C13 -0.6(3)
N11 N12 C13 N14 179.6(2)
N11 N12 C13 C15 0.9(3)
N14 C13 C15 N16 -0.6(4)
N12 C13 C15 N16 178.0(2)
N14 C13 C15 C10 -179.4(3)
N12 C13 C15 C10 -0.8(3)
N11 C10 C15 N16 -178.2(2)
C9 C10 C15 N16 1.8(4)
N11 C10 C15 C13 0.5(3)
C9 C10 C15 C13 -179.5(2)
C13 C15 N16 O17 -175.6(2)
C10 C15 N16 O17 2.9(4)
C13 C15 N16 O18 5.8(4)
C10 C15 N16 O18 -175.7(2)
